data_4318671
loop_
_publ_author_name
'Errun Ding'
'Fu-Chen Liu'
'Shengming Liu'
'Edward A. Meyers'
'Sheldon G. Shore'

_publ_section_title
;
 Synthesis, Structural Characterization, and Reactions of Cyclic
 Organohydroborate Half-Zirconocene Compounds
;
_journal_name_full 'Inorganic Chemistry'
_journal_page_first 5329
_journal_page_last 5335
_journal_paper_doi 10.1021/ic0202817
_journal_volume 41
_journal_year 2002
_chemical_formula_sum 'C29 H53 B3 Zr'
_chemical_formula_weight 525.36
_chemical_name_systematic
;
   ?
;
_space_group_IT_number 14
_symmetry_cell_setting monoclinic
_symmetry_space_group_name_Hall '-P 2ybc'
_symmetry_space_group_name_H-M 'P 1 21/c 1'
_atom_sites_solution_hydrogens geom
_atom_sites_solution_primary direct
_atom_sites_solution_secondary difmap
_audit_creation_method SHELXL-97
_cell_angle_alpha 90.00
_cell_angle_beta 108.509(10)
_cell_angle_gamma 90.00
_cell_formula_units_Z 4
_cell_length_a 15.9725(10)
_cell_length_b 10.5422(10)
_cell_length_c 17.6995(10)
_cell_measurement_temperature 423(2)
_cell_volume 2826.2(4)
_computing_cell_refinement 'DENZO (Otwinowsky & Minor, 1997)'
_computing_data_collection 'COLLECT (Nunius, 1999)'
_computing_data_reduction 'DENZO (Otwinowsky & Minor, 1997)'
_computing_structure_refinement 'SHELXS-97 (Sheldrick, 1997)'
_computing_structure_solution 'SHELXS-97 (Sheldrick, 1990)'
_diffrn_ambient_temperature 423(2)
_diffrn_measured_fraction_theta_full 1.000
_diffrn_measured_fraction_theta_max 1.000
_diffrn_measurement_device_type 'Nonius KappaCCD'
_diffrn_measurement_method '\w scans'
_diffrn_radiation_monochromator graphite
_diffrn_radiation_source 'fine-focus sealed tube'
_diffrn_radiation_type MoK\a
_diffrn_radiation_wavelength 0.71073
_diffrn_reflns_av_R_equivalents 0.0405
_diffrn_reflns_av_sigmaI/netI 0.0388
_diffrn_reflns_limit_h_max 19
_diffrn_reflns_limit_h_min -19
_diffrn_reflns_limit_k_max 12
_diffrn_reflns_limit_k_min -12
_diffrn_reflns_limit_l_max 21
_diffrn_reflns_limit_l_min -21
_diffrn_reflns_number 17687
_diffrn_reflns_theta_full 25.02
_diffrn_reflns_theta_max 25.02
_diffrn_reflns_theta_min 2.28
_exptl_absorpt_coefficient_mu 0.404
_exptl_absorpt_correction_T_max 0.8714
_exptl_absorpt_correction_T_min 0.8615
_exptl_absorpt_correction_type 'SORTAV (Blessing, 1995)'
_exptl_crystal_density_diffrn 1.235
_exptl_crystal_density_method 'not measured'
_exptl_crystal_F_000 1128
_exptl_crystal_size_max 0.38
_exptl_crystal_size_mid 0.38
_exptl_crystal_size_min 0.35
_refine_diff_density_max 0.470
_refine_diff_density_min -0.393
_refine_diff_density_rms 0.054
_refine_ls_extinction_method none
_refine_ls_goodness_of_fit_ref 1.024
_refine_ls_hydrogen_treatment mixed
_refine_ls_matrix_type full
_refine_ls_number_parameters 322
_refine_ls_number_reflns 4996
_refine_ls_number_restraints 0
_refine_ls_restrained_S_all 1.024
_refine_ls_R_factor_all 0.0438
_refine_ls_R_factor_gt 0.0289
_refine_ls_shift/su_max 0.003
_refine_ls_shift/su_mean 0.000
_refine_ls_structure_factor_coef Fsqd
_refine_ls_weighting_details 'calc w=1/[\s^2^(Fo^2^)+(0.0329P)^2^+0.7366P] where P=(Fo^2^+2Fc^2^)/3'
_refine_ls_weighting_scheme calc
_refine_ls_wR_factor_gt 0.0631
_refine_ls_wR_factor_ref 0.0676
_reflns_number_gt 4049
_reflns_number_total 4996
_reflns_threshold_expression >2sigma(I)
_cod_data_source_file ic0202817_2.cif
_cod_data_source_block Compound2
_cod_depositor_comments
;
The following automatic conversions were performed:

'_symmetry_cell_setting' value 'Monoclinic' changed to 'monoclinic'
according to the built-in table from CIF Core dictionary named
'cif_core.dic' version 2.4.1 from 2010-06-29.

Automatic conversion script
Id: cif_fix_values 1646 2011-03-28 12:23:43Z adriana 
;
_cod_database_code 4318671

loop_
_symmetry_equiv_pos_as_xyz
'x, y, z'
'-x, y+1/2, -z+1/2'
'-x, -y, -z'
'x, -y-1/2, z-1/2'

loop_
_atom_site_label
_atom_site_type_symbol
_atom_site_fract_x
_atom_site_fract_y
_atom_site_fract_z
_atom_site_U_iso_or_equiv
_atom_site_adp_type
_atom_site_occupancy
_atom_site_symmetry_multiplicity
_atom_site_calc_flag
_atom_site_refinement_flags
_atom_site_disorder_assembly
_atom_site_disorder_group
Zr1 Zr 0.316666(12) 0.761686(16) 0.405271(11) 0.01690(8) Uani 1 1 d . . .
C1 C 0.44420(13) 0.6668(2) 0.50609(12) 0.0267(5) Uani 1 1 d . . .
H1 H 0.4558 0.6917 0.5588 0.032 Uiso 1 1 calc . . .
C2 C 0.39076(13) 0.56479(18) 0.46895(12) 0.0250(5) Uani 1 1 d . . .
H2 H 0.3604 0.5104 0.4925 0.030 Uiso 1 1 calc . . .
C3 C 0.39114(14) 0.55933(19) 0.38971(13) 0.0282(5) Uani 1 1 d . . .
H3 H 0.3611 0.5005 0.3516 0.034 Uiso 1 1 calc . . .
C4 C 0.44457(14) 0.6577(2) 0.37809(13) 0.0307(5) Uani 1 1 d . . .
H4 H 0.4564 0.6753 0.3310 0.037 Uiso 1 1 calc . . .
C5 C 0.47728(13) 0.72514(19) 0.45012(14) 0.0289(5) Uani 1 1 d . . .
H5 H 0.5142 0.7956 0.4590 0.035 Uiso 1 1 calc . . .
B11 B 0.33873(16) 0.9294(2) 0.30995(14) 0.0220(5) Uani 1 1 d . . .
H111 H 0.3141(11) 0.8202(18) 0.3016(11) 0.023(5) Uiso 1 1 d . . .
H112 H 0.3620(12) 0.9269(17) 0.3806(11) 0.024(5) Uiso 1 1 d . . .
C11 C 0.25943(14) 1.0223(2) 0.26749(13) 0.0318(5) Uani 1 1 d . . .
H11 H 0.2101 1.0051 0.2877 0.038 Uiso 1 1 calc . . .
C12 C 0.23059(15) 0.9912(2) 0.17742(14) 0.0418(6) Uani 1 1 d . . .
H12A H 0.2061 0.9062 0.1695 0.050 Uiso 1 1 calc . . .
H12B H 0.1839 1.0494 0.1496 0.050 Uiso 1 1 calc . . .
C13 C 0.30422(15) 0.9991(2) 0.13980(13) 0.0379(6) Uani 1 1 d . . .
H13A H 0.3150 1.0877 0.1315 0.045 Uiso 1 1 calc . . .
H13B H 0.2839 0.9587 0.0879 0.045 Uiso 1 1 calc . . .
C14 C 0.39149(14) 0.9379(2) 0.18814(13) 0.0302(5) Uani 1 1 d . . .
H14A H 0.4377 0.9702 0.1687 0.036 Uiso 1 1 calc . . .
H14B H 0.3872 0.8473 0.1783 0.036 Uiso 1 1 calc . . .
C15 C 0.41956(13) 0.95979(18) 0.27871(12) 0.0231(5) Uani 1 1 d . . .
H15 H 0.4679 0.9013 0.3045 0.028 Uiso 1 1 calc . . .
C16 C 0.44991(15) 1.0958(2) 0.30560(13) 0.0342(6) Uani 1 1 d . . .
H16A H 0.4723 1.0976 0.3633 0.041 Uiso 1 1 calc . . .
H16B H 0.4984 1.1175 0.2861 0.041 Uiso 1 1 calc . . .
C17 C 0.37982(17) 1.1948(2) 0.27799(15) 0.0466(7) Uani 1 1 d . . .
H17A H 0.3712 1.2122 0.2222 0.056 Uiso 1 1 calc . . .
H17B H 0.4010 1.2722 0.3074 0.056 Uiso 1 1 calc . . .
C18 C 0.28999(17) 1.1612(2) 0.28716(14) 0.0427(6) Uani 1 1 d . . .
H18A H 0.2457 1.2168 0.2528 0.051 Uiso 1 1 calc . . .
H18B H 0.2925 1.1788 0.3416 0.051 Uiso 1 1 calc . . .
B12 B 0.17654(15) 0.6292(2) 0.36254(14) 0.0221(5) Uani 1 1 d . . .
H121 H 0.2255(11) 0.6673(17) 0.4299(10) 0.019(5) Uiso 1 1 d . . .
H122 H 0.2303(13) 0.6625(19) 0.3291(11) 0.032(6) Uiso 1 1 d . . .
C21 C 0.08506(14) 0.70218(19) 0.32523(13) 0.0270(5) Uani 1 1 d . . .
H21 H 0.0958 0.7939 0.3286 0.032 Uiso 1 1 calc . . .
C22 C 0.04937(14) 0.6626(2) 0.23693(13) 0.0326(5) Uani 1 1 d . . .
H22A H -0.0086 0.7000 0.2137 0.039 Uiso 1 1 calc . . .
H22B H 0.0876 0.6982 0.2094 0.039 Uiso 1 1 calc . . .
C23 C 0.04204(14) 0.5195(2) 0.22149(12) 0.0334(5) Uani 1 1 d . . .
H23A H -0.0096 0.4882 0.2332 0.040 Uiso 1 1 calc . . .
H23B H 0.0329 0.5047 0.1654 0.040 Uiso 1 1 calc . . .
C24 C 0.12241(14) 0.44334(19) 0.27024(13) 0.0315(5) Uani 1 1 d . . .
H24A H 0.1686 0.4529 0.2460 0.038 Uiso 1 1 calc . . .
H24B H 0.1063 0.3543 0.2671 0.038 Uiso 1 1 calc . . .
C25 C 0.16005(13) 0.48054(19) 0.35852(12) 0.0248(5) Uani 1 1 d . . .
H25 H 0.2167 0.4372 0.3820 0.030 Uiso 1 1 calc . . .
C26 C 0.09903(14) 0.4500(2) 0.40870(13) 0.0302(5) Uani 1 1 d . . .
H26A H 0.0847 0.3604 0.4032 0.036 Uiso 1 1 calc . . .
H26B H 0.1314 0.4657 0.4643 0.036 Uiso 1 1 calc . . .
C27 C 0.01369(14) 0.5247(2) 0.38694(13) 0.0364(6) Uani 1 1 d . . .
H27A H -0.0128 0.5138 0.4288 0.044 Uiso 1 1 calc . . .
H27B H -0.0268 0.4895 0.3384 0.044 Uiso 1 1 calc . . .
C28 C 0.02393(14) 0.6671(2) 0.37448(13) 0.0333(5) Uani 1 1 d . . .
H28A H 0.0466 0.7072 0.4263 0.040 Uiso 1 1 calc . . .
H28B H -0.0341 0.7025 0.3482 0.040 Uiso 1 1 calc . . .
B13 B 0.26134(15) 0.9188(2) 0.48873(14) 0.0207(5) Uani 1 1 d . . .
H131 H 0.3286(11) 0.8504(16) 0.5034(10) 0.015(5) Uiso 1 1 d . . .
H132 H 0.2294(11) 0.8884(17) 0.4195(11) 0.020(5) Uiso 1 1 d . . .
C31 C 0.28766(13) 1.06521(18) 0.50181(12) 0.0221(5) Uani 1 1 d . . .
H31 H 0.3234 1.0876 0.4678 0.026 Uiso 1 1 calc . . .
C32 C 0.34384(14) 1.08373(19) 0.58949(13) 0.0284(5) Uani 1 1 d . . .
H32A H 0.4005 1.0431 0.5979 0.034 Uiso 1 1 calc . . .
H32B H 0.3547 1.1738 0.5991 0.034 Uiso 1 1 calc . . .
C33 C 0.30377(14) 1.0320(2) 0.65115(12) 0.0304(5) Uani 1 1 d . . .
H33A H 0.2601 1.0920 0.6568 0.036 Uiso 1 1 calc . . .
H33B H 0.3500 1.0266 0.7022 0.036 Uiso 1 1 calc . . .
C34 C 0.25994(14) 0.90139(19) 0.63107(12) 0.0285(5) Uani 1 1 d . . .
H34A H 0.2233 0.8872 0.6647 0.034 Uiso 1 1 calc . . .
H34B H 0.3058 0.8372 0.6443 0.034 Uiso 1 1 calc . . .
C35 C 0.20272(13) 0.88272(18) 0.54372(12) 0.0234(5) Uani 1 1 d . . .
H35 H 0.1859 0.7931 0.5353 0.028 Uiso 1 1 calc . . .
C36 C 0.11858(13) 0.9643(2) 0.51785(13) 0.0310(5) Uani 1 1 d . . .
H36A H 0.0826 0.9370 0.4652 0.037 Uiso 1 1 calc . . .
H36B H 0.0853 0.9480 0.5541 0.037 Uiso 1 1 calc . . .
C37 C 0.13349(14) 1.1079(2) 0.51538(14) 0.0359(6) Uani 1 1 d . . .
H37A H 0.0780 1.1482 0.4864 0.043 Uiso 1 1 calc . . .
H37B H 0.1517 1.1406 0.5694 0.043 Uiso 1 1 calc . . .
C38 C 0.20279(14) 1.14428(19) 0.47645(13) 0.0315(5) Uani 1 1 d . . .
H38A H 0.2185 1.2326 0.4885 0.038 Uiso 1 1 calc . . .
H38B H 0.1764 1.1372 0.4191 0.038 Uiso 1 1 calc . . .

loop_
_atom_site_aniso_label
_atom_site_aniso_U_11
_atom_site_aniso_U_22
_atom_site_aniso_U_33
_atom_site_aniso_U_23
_atom_site_aniso_U_13
_atom_site_aniso_U_12
Zr1 0.01841(12) 0.01614(11) 0.01816(12) 0.00019(8) 0.00867(8) 0.00169(8)
C1 0.0242(12) 0.0323(13) 0.0226(12) 0.0044(10) 0.0058(10) 0.0104(10)
C2 0.0249(12) 0.0214(11) 0.0320(13) 0.0092(10) 0.0138(10) 0.0091(9)
C3 0.0320(13) 0.0218(11) 0.0329(13) -0.0020(10) 0.0135(11) 0.0087(10)
C4 0.0335(13) 0.0316(13) 0.0366(14) 0.0092(11) 0.0250(11) 0.0147(10)
C5 0.0182(11) 0.0272(12) 0.0435(14) 0.0055(11) 0.0129(10) 0.0042(9)
B11 0.0299(14) 0.0214(13) 0.0164(13) -0.0001(10) 0.0096(11) -0.0021(11)
C11 0.0273(12) 0.0425(14) 0.0307(13) 0.0120(11) 0.0163(10) 0.0082(10)
C12 0.0282(13) 0.0623(17) 0.0322(14) 0.0131(12) 0.0058(11) 0.0046(12)
C13 0.0401(14) 0.0518(16) 0.0225(13) 0.0030(11) 0.0111(11) -0.0086(12)
C14 0.0355(13) 0.0310(13) 0.0307(13) -0.0046(10) 0.0199(11) -0.0103(10)
C15 0.0233(11) 0.0212(11) 0.0260(12) -0.0020(9) 0.0096(9) -0.0033(9)
C16 0.0425(14) 0.0280(13) 0.0379(14) -0.0059(10) 0.0212(12) -0.0076(11)
C17 0.0621(18) 0.0263(13) 0.0496(17) 0.0020(12) 0.0154(14) 0.0022(13)
C18 0.0623(17) 0.0337(14) 0.0408(15) 0.0158(11) 0.0288(13) 0.0236(12)
B12 0.0232(13) 0.0234(13) 0.0223(13) -0.0007(10) 0.0107(11) -0.0018(10)
C21 0.0287(12) 0.0202(11) 0.0322(13) -0.0018(10) 0.0099(10) 0.0007(9)
C22 0.0291(13) 0.0376(14) 0.0288(13) 0.0066(11) 0.0058(10) 0.0046(10)
C23 0.0371(14) 0.0404(14) 0.0254(13) -0.0068(11) 0.0135(11) -0.0077(11)
C24 0.0372(13) 0.0224(11) 0.0414(14) -0.0070(10) 0.0217(11) -0.0072(10)
C25 0.0206(11) 0.0211(11) 0.0330(13) 0.0017(9) 0.0089(10) 0.0012(9)
C26 0.0306(12) 0.0260(12) 0.0333(13) 0.0034(10) 0.0095(10) -0.0043(10)
C27 0.0301(13) 0.0485(15) 0.0344(14) 0.0053(11) 0.0157(11) -0.0005(11)
C28 0.0275(12) 0.0388(14) 0.0339(13) -0.0049(11) 0.0105(11) 0.0079(10)
B13 0.0208(13) 0.0214(12) 0.0197(13) -0.0017(10) 0.0062(10) 0.0045(10)
C31 0.0248(11) 0.0216(11) 0.0241(11) -0.0002(9) 0.0138(9) 0.0010(9)
C32 0.0314(13) 0.0265(12) 0.0297(13) -0.0058(10) 0.0130(10) -0.0036(10)
C33 0.0360(13) 0.0338(13) 0.0234(12) -0.0060(10) 0.0123(10) -0.0025(10)
C34 0.0398(14) 0.0246(12) 0.0261(12) 0.0025(9) 0.0174(11) 0.0027(10)
C35 0.0281(12) 0.0184(11) 0.0269(12) -0.0012(9) 0.0131(10) -0.0004(9)
C36 0.0233(12) 0.0364(13) 0.0382(14) -0.0030(11) 0.0165(10) -0.0007(10)
C37 0.0299(13) 0.0330(13) 0.0466(15) 0.0018(11) 0.0150(12) 0.0109(10)
C38 0.0356(13) 0.0218(12) 0.0390(14) 0.0031(10) 0.0142(11) 0.0044(10)

loop_
_atom_type_symbol
_atom_type_description
_atom_type_scat_dispersion_real
_atom_type_scat_dispersion_imag
_atom_type_scat_source
C C 0.0033 0.0016 'International Tables Vol C Tables 4.2.6.8 and 6.1.1.4'
H H 0.0000 0.0000 'International Tables Vol C Tables 4.2.6.8 and 6.1.1.4'
B B 0.0013 0.0007 'International Tables Vol C Tables 4.2.6.8 and 6.1.1.4'
Zr Zr -2.9673 0.5597 'International Tables Vol C Tables 4.2.6.8 and 6.1.1.4'

loop_
_geom_angle_atom_site_label_1
_geom_angle_atom_site_label_2
_geom_angle_atom_site_label_3
_geom_angle
_geom_angle_site_symmetry_1
_geom_angle_site_symmetry_3
_geom_angle_publ_flag
C1 Zr1 C5 33.17(7) . . ?
C1 Zr1 C2 33.00(7) . . ?
C5 Zr1 C2 54.82(7) . . ?
C1 Zr1 C4 54.55(7) . . ?
C5 Zr1 C4 32.97(7) . . ?
C2 Zr1 C4 54.36(7) . . ?
C1 Zr1 C3 54.44(7) . . ?
C5 Zr1 C3 54.46(7) . . ?
C2 Zr1 C3 32.81(7) . . ?
C4 Zr1 C3 32.51(7) . . ?
C1 Zr1 B12 116.21(7) . . ?
C5 Zr1 B12 137.62(7) . . ?
C2 Zr1 B12 85.59(7) . . ?
C4 Zr1 B12 113.48(8) . . ?
C3 Zr1 B12 84.44(7) . . ?
C1 Zr1 B11 120.49(7) . . ?
C5 Zr1 B11 88.45(7) . . ?
C2 Zr1 B11 137.51(7) . . ?
C4 Zr1 B11 83.31(7) . . ?
C3 Zr1 B11 110.42(7) . . ?
B12 Zr1 B11 118.62(8) . . ?
C1 Zr1 B13 101.72(7) . . ?
C5 Zr1 B13 115.53(7) . . ?
C2 Zr1 B13 118.88(7) . . ?
C4 Zr1 B13 148.23(8) . . ?
C3 Zr1 B13 151.69(7) . . ?
B12 Zr1 B13 95.43(7) . . ?
B11 Zr1 B13 94.54(8) . . ?
C1 Zr1 H111 125.8(5) . . ?
C5 Zr1 H111 93.5(5) . . ?
C2 Zr1 H111 124.4(5) . . ?
C4 Zr1 H111 74.2(5) . . ?
C3 Zr1 H111 92.0(6) . . ?
B12 Zr1 H111 98.2(5) . . ?
B11 Zr1 H111 27.1(6) . . ?
B13 Zr1 H111 115.9(6) . . ?
C1 Zr1 H112 103.9(5) . . ?
C5 Zr1 H112 78.1(5) . . ?
C2 Zr1 H112 132.8(5) . . ?
C4 Zr1 H112 88.0(5) . . ?
C3 Zr1 H112 120.3(5) . . ?
B12 Zr1 H112 139.8(5) . . ?
B11 Zr1 H112 26.9(5) . . ?
B13 Zr1 H112 77.1(5) . . ?
H111 Zr1 H112 53.7(8) . . ?
C1 Zr1 H121 97.9(5) . . ?
C5 Zr1 H121 129.2(5) . . ?
C2 Zr1 H121 75.5(5) . . ?
C4 Zr1 H121 122.7(5) . . ?
C3 Zr1 H121 90.3(5) . . ?
B12 Zr1 H121 29.0(5) . . ?
B11 Zr1 H121 141.6(5) . . ?
B13 Zr1 H121 77.2(5) . . ?
H111 Zr1 H121 126.4(8) . . ?
H112 Zr1 H121 149.1(7) . . ?
C1 Zr1 H122 122.6(6) . . ?
C5 Zr1 H122 126.0(6) . . ?
C2 Zr1 H122 89.8(6) . . ?
C4 Zr1 H122 94.4(6) . . ?
C3 Zr1 H122 73.6(6) . . ?
B12 Zr1 H122 27.9(6) . . ?
B11 Zr1 H122 97.7(6) . . ?
B13 Zr1 H122 117.3(6) . . ?
H111 Zr1 H122 73.2(8) . . ?
H112 Zr1 H122 123.9(8) . . ?
H121 Zr1 H122 56.4(8) . . ?
C1 Zr1 H131 73.8(5) . . ?
C5 Zr1 H131 89.5(5) . . ?
C2 Zr1 H131 95.7(5) . . ?
C4 Zr1 H131 122.3(5) . . ?
C3 Zr1 H131 126.8(5) . . ?
B12 Zr1 H131 111.1(5) . . ?
B11 Zr1 H131 105.4(5) . . ?
B13 Zr1 H131 28.2(5) . . ?
H111 Zr1 H131 132.1(8) . . ?
H112 Zr1 H131 80.5(7) . . ?
H121 Zr1 H131 84.9(7) . . ?
H122 Zr1 H131 138.2(8) . . ?
C1 Zr1 H132 129.1(5) . . ?
C5 Zr1 H132 139.3(5) . . ?
C2 Zr1 H132 138.8(5) . . ?
C4 Zr1 H132 164.1(5) . . ?
C3 Zr1 H132 163.2(5) . . ?
B12 Zr1 H132 79.8(5) . . ?
B11 Zr1 H132 82.4(5) . . ?
B13 Zr1 H132 27.5(5) . . ?
H111 Zr1 H132 95.8(7) . . ?
H112 Zr1 H132 76.1(7) . . ?
H121 Zr1 H132 73.1(7) . . ?
H122 Zr1 H132 94.5(8) . . ?
H131 Zr1 H132 55.7(7) . . ?
C2 C1 C5 108.36(18) . . ?
C2 C1 Zr1 74.35(11) . . ?
C5 C1 Zr1 73.74(12) . . ?
C2 C1 H1 125.8 . . ?
C5 C1 H1 125.8 . . ?
Zr1 C1 H1 118.0 . . ?
C1 C2 C3 107.74(18) . . ?
C1 C2 Zr1 72.65(11) . . ?
C3 C2 Zr1 74.51(11) . . ?
C1 C2 H2 126.1 . . ?
C3 C2 H2 126.1 . . ?
Zr1 C2 H2 118.6 . . ?
C4 C3 C2 108.21(19) . . ?
C4 C3 Zr1 73.60(11) . . ?
C2 C3 Zr1 72.67(11) . . ?
C4 C3 H3 125.9 . . ?
C2 C3 H3 125.9 . . ?
Zr1 C3 H3 119.7 . . ?
C3 C4 C5 108.05(18) . . ?
C3 C4 Zr1 73.89(11) . . ?
C5 C4 Zr1 72.22(11) . . ?
C3 C4 H4 126.0 . . ?
C5 C4 H4 126.0 . . ?
Zr1 C4 H4 119.7 . . ?
C1 C5 C4 107.64(19) . . ?
C1 C5 Zr1 73.09(11) . . ?
C4 C5 Zr1 74.81(12) . . ?
C1 C5 H5 126.2 . . ?
C4 C5 H5 126.2 . . ?
Zr1 C5 H5 117.9 . . ?
C11 B11 C15 108.94(17) . . ?
C11 B11 Zr1 118.99(14) . . ?
C15 B11 Zr1 132.01(15) . . ?
C11 B11 H111 110.5(8) . . ?
C15 B11 H111 114.7(9) . . ?
Zr1 B11 H111 46.5(8) . . ?
C11 B11 H112 116.6(9) . . ?
C15 B11 H112 110.7(9) . . ?
Zr1 B11 H112 49.4(9) . . ?
H111 B11 H112 95.1(12) . . ?
C18 C11 C12 113.68(18) . . ?
C18 C11 B11 109.26(18) . . ?
C12 C11 B11 106.77(18) . . ?
C18 C11 H11 109.0 . . ?
C12 C11 H11 109.0 . . ?
B11 C11 H11 109.0 . . ?
C13 C12 C11 114.79(18) . . ?
C13 C12 H12A 108.6 . . ?
C11 C12 H12A 108.6 . . ?
C13 C12 H12B 108.6 . . ?
C11 C12 H12B 108.6 . . ?
H12A C12 H12B 107.5 . . ?
C12 C13 C14 115.16(18) . . ?
C12 C13 H13A 108.5 . . ?
C14 C13 H13A 108.5 . . ?
C12 C13 H13B 108.5 . . ?
C14 C13 H13B 108.5 . . ?
H13A C13 H13B 107.5 . . ?
C13 C14 C15 115.65(17) . . ?
C13 C14 H14A 108.4 . . ?
C15 C14 H14A 108.4 . . ?
C13 C14 H14B 108.4 . . ?
C15 C14 H14B 108.4 . . ?
H14A C14 H14B 107.4 . . ?
C16 C15 C14 114.87(17) . . ?
C16 C15 B11 106.91(16) . . ?
C14 C15 B11 109.38(16) . . ?
C16 C15 H15 108.5 . . ?
C14 C15 H15 108.5 . . ?
B11 C15 H15 108.5 . . ?
C17 C16 C15 114.80(19) . . ?
C17 C16 H16A 108.6 . . ?
C15 C16 H16A 108.6 . . ?
C17 C16 H16B 108.6 . . ?
C15 C16 H16B 108.6 . . ?
H16A C16 H16B 107.5 . . ?
C16 C17 C18 115.64(19) . . ?
C16 C17 H17A 108.4 . . ?
C18 C17 H17A 108.4 . . ?
C16 C17 H17B 108.4 . . ?
C18 C17 H17B 108.4 . . ?
H17A C17 H17B 107.4 . . ?
C17 C18 C11 115.63(18) . . ?
C17 C18 H18A 108.4 . . ?
C11 C18 H18A 108.4 . . ?
C17 C18 H18B 108.4 . . ?
C11 C18 H18B 108.4 . . ?
H18A C18 H18B 107.4 . . ?
C25 B12 C21 109.89(17) . . ?
C25 B12 Zr1 132.39(14) . . ?
C21 B12 Zr1 117.51(14) . . ?
C25 B12 H121 113.5(8) . . ?
C21 B12 H121 116.5(8) . . ?
Zr1 B12 H121 47.4(8) . . ?
C25 B12 H122 112.9(9) . . ?
C21 B12 H122 110.3(9) . . ?
Zr1 B12 H122 46.2(9) . . ?
H121 B12 H122 92.6(12) . . ?
C22 C21 C28 114.24(18) . . ?
C22 C21 B12 106.51(17) . . ?
C28 C21 B12 108.07(17) . . ?
C22 C21 H21 109.3 . . ?
C28 C21 H21 109.3 . . ?
B12 C21 H21 109.3 . . ?
C23 C22 C21 115.49(17) . . ?
C23 C22 H22A 108.4 . . ?
C21 C22 H22A 108.4 . . ?
C23 C22 H22B 108.4 . . ?
C21 C22 H22B 108.4 . . ?
H22A C22 H22B 107.5 . . ?
C24 C23 C22 114.47(17) . . ?
C24 C23 H23A 108.6 . . ?
C22 C23 H23A 108.6 . . ?
C24 C23 H23B 108.6 . . ?
C22 C23 H23B 108.6 . . ?
H23A C23 H23B 107.6 . . ?
C23 C24 C25 115.32(17) . . ?
C23 C24 H24A 108.4 . . ?
C25 C24 H24A 108.4 . . ?
C23 C24 H24B 108.4 . . ?
C25 C24 H24B 108.4 . . ?
H24A C24 H24B 107.5 . . ?
C24 C25 C26 114.61(17) . . ?
C24 C25 B12 107.67(17) . . ?
C26 C25 B12 107.79(17) . . ?
C24 C25 H25 108.9 . . ?
C26 C25 H25 108.9 . . ?
B12 C25 H25 108.9 . . ?
C27 C26 C25 115.22(17) . . ?
C27 C26 H26A 108.5 . . ?
C25 C26 H26A 108.5 . . ?
C27 C26 H26B 108.5 . . ?
C25 C26 H26B 108.5 . . ?
H26A C26 H26B 107.5 . . ?
C26 C27 C28 114.66(18) . . ?
C26 C27 H27A 108.6 . . ?
C28 C27 H27A 108.6 . . ?
C26 C27 H27B 108.6 . . ?
C28 C27 H27B 108.6 . . ?
H27A C27 H27B 107.6 . . ?
C27 C28 C21 115.49(17) . . ?
C27 C28 H28A 108.4 . . ?
C21 C28 H28A 108.4 . . ?
C27 C28 H28B 108.4 . . ?
C21 C28 H28B 108.4 . . ?
H28A C28 H28B 107.5 . . ?
C35 B13 C31 108.67(16) . . ?
C35 B13 Zr1 125.15(14) . . ?
C31 B13 Zr1 125.90(14) . . ?
C35 B13 H131 111.5(8) . . ?
C31 B13 H131 111.0(8) . . ?
Zr1 B13 H131 46.8(8) . . ?
C35 B13 H132 114.5(9) . . ?
C31 B13 H132 114.1(9) . . ?
Zr1 B13 H132 49.9(8) . . ?
H131 B13 H132 96.7(11) . . ?
C38 C31 C32 113.88(17) . . ?
C38 C31 B13 108.40(16) . . ?
C32 C31 B13 108.13(16) . . ?
C38 C31 H31 108.8 . . ?
C32 C31 H31 108.8 . . ?
B13 C31 H31 108.8 . . ?
C33 C32 C31 115.61(17) . . ?
C33 C32 H32A 108.4 . . ?
C31 C32 H32A 108.4 . . ?
C33 C32 H32B 108.4 . . ?
C31 C32 H32B 108.4 . . ?
H32A C32 H32B 107.4 . . ?
C32 C33 C34 114.69(17) . . ?
C32 C33 H33A 108.6 . . ?
C34 C33 H33A 108.6 . . ?
C32 C33 H33B 108.6 . . ?
C34 C33 H33B 108.6 . . ?
H33A C33 H33B 107.6 . . ?
C33 C34 C35 115.43(17) . . ?
C33 C34 H34A 108.4 . . ?
C35 C34 H34A 108.4 . . ?
C33 C34 H34B 108.4 . . ?
C35 C34 H34B 108.4 . . ?
H34A C34 H34B 107.5 . . ?
C36 C35 C34 114.33(17) . . ?
C36 C35 B13 108.16(16) . . ?
C34 C35 B13 107.83(16) . . ?
C36 C35 H35 108.8 . . ?
C34 C35 H35 108.8 . . ?
B13 C35 H35 108.8 . . ?
C37 C36 C35 115.54(17) . . ?
C37 C36 H36A 108.4 . . ?
C35 C36 H36A 108.4 . . ?
C37 C36 H36B 108.4 . . ?
C35 C36 H36B 108.4 . . ?
H36A C36 H36B 107.5 . . ?
C38 C37 C36 113.67(17) . . ?
C38 C37 H37A 108.8 . . ?
C36 C37 H37A 108.8 . . ?
C38 C37 H37B 108.8 . . ?
C36 C37 H37B 108.8 . . ?
H37A C37 H37B 107.7 . . ?
C37 C38 C31 115.60(17) . . ?
C37 C38 H38A 108.4 . . ?
C31 C38 H38A 108.4 . . ?
C37 C38 H38B 108.4 . . ?
C31 C38 H38B 108.4 . . ?
H38A C38 H38B 107.4 . . ?

loop_
_geom_bond_atom_site_label_1
_geom_bond_atom_site_label_2
_geom_bond_distance
_geom_bond_site_symmetry_2
_geom_bond_publ_flag
Zr1 C1 2.455(2) . ?
Zr1 C5 2.463(2) . ?
Zr1 C2 2.4764(19) . ?
Zr1 C4 2.4963(19) . ?
Zr1 C3 2.5000(19) . ?
Zr1 B12 2.541(2) . ?
Zr1 B11 2.544(2) . ?
Zr1 B13 2.556(2) . ?
Zr1 H111 1.924(18) . ?
Zr1 H112 1.988(18) . ?
Zr1 H121 1.925(17) . ?
Zr1 H122 1.906(19) . ?
Zr1 H131 1.928(16) . ?
Zr1 H132 2.003(17) . ?
C1 C2 1.401(3) . ?
C1 C5 1.404(3) . ?
C1 H1 0.9300 . ?
C2 C3 1.406(3) . ?
C2 H2 0.9300 . ?
C3 C4 1.399(3) . ?
C3 H3 0.9300 . ?
C4 C5 1.408(3) . ?
C4 H4 0.9300 . ?
C5 H5 0.9300 . ?
B11 C11 1.589(3) . ?
B11 C15 1.590(3) . ?
B11 H111 1.210(19) . ?
B11 H112 1.186(19) . ?
C11 C18 1.548(3) . ?
C11 C12 1.548(3) . ?
C11 H11 0.9800 . ?
C12 C13 1.527(3) . ?
C12 H12A 0.9700 . ?
C12 H12B 0.9700 . ?
C13 C14 1.527(3) . ?
C13 H13A 0.9700 . ?
C13 H13B 0.9700 . ?
C14 C15 1.539(3) . ?
C14 H14A 0.9700 . ?
C14 H14B 0.9700 . ?
C15 C16 1.539(3) . ?
C15 H15 0.9800 . ?
C16 C17 1.495(3) . ?
C16 H16A 0.9700 . ?
C16 H16B 0.9700 . ?
C17 C18 1.536(3) . ?
C17 H17A 0.9700 . ?
C17 H17B 0.9700 . ?
C18 H18A 0.9700 . ?
C18 H18B 0.9700 . ?
B12 C25 1.587(3) . ?
B12 C21 1.597(3) . ?
B12 H121 1.266(17) . ?
B12 H122 1.238(19) . ?
C21 C22 1.541(3) . ?
C21 C28 1.546(3) . ?
C21 H21 0.9800 . ?
C22 C23 1.531(3) . ?
C22 H22A 0.9700 . ?
C22 H22B 0.9700 . ?
C23 C24 1.528(3) . ?
C23 H23A 0.9700 . ?
C23 H23B 0.9700 . ?
C24 C25 1.536(3) . ?
C24 H24A 0.9700 . ?
C24 H24B 0.9700 . ?
C25 C26 1.547(3) . ?
C25 H25 0.9800 . ?
C26 C27 1.514(3) . ?
C26 H26A 0.9700 . ?
C26 H26B 0.9700 . ?
C27 C28 1.533(3) . ?
C27 H27A 0.9700 . ?
C27 H27B 0.9700 . ?
C28 H28A 0.9700 . ?
C28 H28B 0.9700 . ?
B13 C35 1.596(3) . ?
B13 C31 1.598(3) . ?
B13 H131 1.250(17) . ?
B13 H132 1.211(18) . ?
C31 C38 1.532(3) . ?
C31 C32 1.539(3) . ?
C31 H31 0.9800 . ?
C32 C33 1.530(3) . ?
C32 H32A 0.9700 . ?
C32 H32B 0.9700 . ?
C33 C34 1.535(3) . ?
C33 H33A 0.9700 . ?
C33 H33B 0.9700 . ?
C34 C35 1.538(3) . ?
C34 H34A 0.9700 . ?
C34 H34B 0.9700 . ?
C35 C36 1.538(3) . ?
C35 H35 0.9800 . ?
C36 C37 1.536(3) . ?
C36 H36A 0.9700 . ?
C36 H36B 0.9700 . ?
C37 C38 1.527(3) . ?
C37 H37A 0.9700 . ?
C37 H37B 0.9700 . ?
C38 H38A 0.9700 . ?
C38 H38B 0.9700 . ?
